data_7244148
loop_
_publ_author_name
'Rixson, Daniel'
'G\"unay Sezer, G\"une\,s'
'Alp, Emre'
'Mahon, Mary F.'
'Burrows, Andrew D.'

_publ_section_title
;
 Synthesis, structures and properties of metal--organic frameworks
 prepared using a semi-rigid tricarboxylate linker
;
_journal_issue 4
_journal_name_full CrystEngComm
_journal_page_first 863
_journal_page_last 876
_journal_paper_doi 10.1039/D1CE01284C
_journal_volume 24
_journal_year 2022
_chemical_absolute_configuration ad
_chemical_formula_moiety 'C10 H9.4 Cu N O7.2'
_chemical_formula_sum 'C10 H9.4 Cu N O7.2'
_chemical_formula_weight 322.32
_space_group_crystal_system monoclinic
_space_group_IT_number 4
_space_group_name_Hall 'P 2yb'
_space_group_name_H-M_alt 'P 1 21 1'
_atom_sites_solution_hydrogens mixed
_atom_sites_solution_primary iterative
_audit_creation_date 2018-08-24
_audit_creation_method
;
Olex2 1.2
(compiled 2018.05.29 svn.r3508 for OlexSys, GUI svn.r5506)
;
_audit_update_record
;
2021-07-19 deposited with the CCDC.	2021-12-20 downloaded from the CCDC.
;
_cell_angle_alpha 90
_cell_angle_beta 97.117(10)
_cell_angle_gamma 90
_cell_formula_units_Z 2
_cell_length_a 4.9056(5)
_cell_length_b 9.7392(10)
_cell_length_c 11.4649(14)
_cell_measurement_reflns_used 1701
_cell_measurement_temperature 150.1(4)
_cell_measurement_theta_max 27.1300
_cell_measurement_theta_min 4.1640
_cell_volume 543.53(10)
_computing_cell_refinement 'CrysAlisPro 1.171.39.46 (Rigaku OD, 2018)'
_computing_data_collection 'CrysAlisPro 1.171.39.46 (Rigaku OD, 2018)'
_computing_data_reduction 'CrysAlisPro 1.171.39.46 (Rigaku OD, 2018)'
_computing_molecular_graphics 'Olex2 (Dolomanov et al., 2009)'
_computing_publication_material 'Olex2 (Dolomanov et al., 2009)'
_computing_structure_refinement 'ShelXL (Sheldrick, 2015)'
_computing_structure_solution 'olex2.solve (Bourhis et al., 2015)'
_diffrn_ambient_environment N~2~
_diffrn_ambient_temperature 150.1(4)
_diffrn_detector 'CCD plate'
_diffrn_detector_area_resol_mean 8.0734
_diffrn_detector_type EosS2
_diffrn_measured_fraction_theta_full 0.996
_diffrn_measured_fraction_theta_max 0.995
_diffrn_measurement_device 'four-circle diffractometer'
_diffrn_measurement_device_type 'New Xcalibur, EosS2'
_diffrn_measurement_method '\w scans'
_diffrn_radiation_monochromator graphite
_diffrn_radiation_probe x-ray
_diffrn_radiation_type MoK\a
_diffrn_radiation_wavelength 0.71073
_diffrn_reflns_av_R_equivalents 0.0541
_diffrn_reflns_av_unetI/netI 0.0916
_diffrn_reflns_Laue_measured_fraction_full 0.996
_diffrn_reflns_Laue_measured_fraction_max 0.995
_diffrn_reflns_limit_h_max 6
_diffrn_reflns_limit_h_min -3
_diffrn_reflns_limit_k_max 12
_diffrn_reflns_limit_k_min -12
_diffrn_reflns_limit_l_max 14
_diffrn_reflns_limit_l_min -14
_diffrn_reflns_number 2564
_diffrn_reflns_point_group_measured_fraction_full 0.993
_diffrn_reflns_point_group_measured_fraction_max 0.990
_diffrn_reflns_theta_full 25.242
_diffrn_reflns_theta_max 27.520
_diffrn_reflns_theta_min 3.582
_diffrn_source 'fine-focus sealed X-ray tube'
_diffrn_source_type 'Enhance (Mo) X-ray Source'
_exptl_absorpt_coefficient_mu 2.044
_exptl_absorpt_correction_T_max 0.960
_exptl_absorpt_correction_T_min 0.690
_exptl_absorpt_correction_type analytical
_exptl_absorpt_process_details
;
CrysAlisPro 1.171.39.46 (Rigaku Oxford Diffraction, 2018)
Analytical numeric absorption correction using a multifaceted crystal
			model based on expressions derived by R.C. Clark & J.S. Reid.
(Clark, R. C. & Reid, J. S. (1995). Acta Cryst. A51, 887-897)
Empirical absorption correction using spherical harmonics,
 implemented in SCALE3 ABSPACK scaling algorithm.
;
_exptl_crystal_colour green
_exptl_crystal_colour_primary green
_exptl_crystal_density_diffrn 1.969
_exptl_crystal_description plate
_exptl_crystal_F_000 326
_exptl_crystal_size_max 0.316
_exptl_crystal_size_mid 0.089
_exptl_crystal_size_min 0.019
_refine_diff_density_max 0.564
_refine_diff_density_min -1.000
_refine_diff_density_rms 0.109
_refine_ls_abs_structure_details
;
 Classical Flack method preferred over Parsons because s.u. lower.
;
_refine_ls_abs_structure_Flack -0.01(3)
_refine_ls_extinction_method none
_refine_ls_goodness_of_fit_ref 0.953
_refine_ls_hydrogen_treatment mixed
_refine_ls_matrix_type full
_refine_ls_number_parameters 198
_refine_ls_number_reflns 2564
_refine_ls_number_restraints 5
_refine_ls_restrained_S_all 0.952
_refine_ls_R_factor_all 0.0611
_refine_ls_R_factor_gt 0.0481
_refine_ls_shift/su_max 0.000
_refine_ls_shift/su_mean 0.000
_refine_ls_structure_factor_coef Fsqd
_refine_ls_weighting_details 'w=1/[\s^2^(Fo^2^)+(0.0517P)^2^] where P=(Fo^2^+2Fc^2^)/3'
_refine_ls_weighting_scheme calc
_refine_ls_wR_factor_gt 0.0958
_refine_ls_wR_factor_ref 0.0989
_reflns_Friedel_coverage 0.879
_reflns_Friedel_fraction_full 0.990
_reflns_Friedel_fraction_max 0.984
_reflns_number_gt 2093
_reflns_number_total 2564
_reflns_threshold_expression 'I > 2\s(I)'
_twin_special_details
;
Component 2 rotated by -179.9814\% 
 around [0.96 -0.00 -0.28] (reciprocal) or [1.00 0.00 -0.00] (direct)
;
_cod_data_source_file d1ce01284c2.cif
_cod_data_source_block e18adb3
_cod_depositor_comments 'Adding full bibliography for 7244143--7244152.cif.'
_cod_original_formula_sum 'C10 H9.40 Cu N O7.20'
_cod_database_code 7244148
_shelxl_version_number 2014-3
_chemical_oxdiff_usercomment 'Green-Blue Plate'
_shelx_space_group_comment
;
The symmetry employed for this shelxl refinement is uniquely defined
by the following loop, which should always be used as a source of
symmetry information in preference to the above space-group names.
They are only intended as comments.
;
_olex2_refinement_description
;
1. Twinned data refinement
 Scales: 0.787(3)
 0.213(3)
2. Fixed Uiso
 At 1.2 times of:
  All C(H) groups, All C(H,H) groups, All O(H,H) groups
3. Restrained distances
 N1-H1
 0.98 with sigma of 0.005
 O7-H7B = O7-H7A = O6-H6
 0.98 with sigma of 0.005
4. Others
 Fixed Sof: O8(0.2) H8A(0.2) H8B(0.2)
 Fixed Uiso: H1(0.07)
5.a Rotating group:
 O8(H8A,H8B)
5.b Secondary CH2 refined with riding coordinates:
 C2(H2A,H2B)
5.c Aromatic/amide H refined with riding coordinates:
 C4(H4), C7(H7), C10(H10)
;
_olex2_submission_special_instructions 'No special instructions were received'
_oxdiff_twin_integration_method simultaneous
_oxdiff_twin_items 2

loop_
_space_group_symop_operation_xyz
'x, y, z'
'-x, y+1/2, -z'

loop_
_atom_site_label
_atom_site_type_symbol
_atom_site_fract_x
_atom_site_fract_y
_atom_site_fract_z
_atom_site_U_iso_or_equiv
_atom_site_adp_type
_atom_site_occupancy
_atom_site_site_symmetry_order
_atom_site_calc_flag
_atom_site_refinement_flags_posn
_atom_site_refinement_flags_adp
_atom_site_refinement_flags_occupancy
_atom_site_disorder_assembly
_atom_site_disorder_group
Cu1 Cu 0.6484(2) 0.16325(11) 0.25955(8) 0.0142(2) Uani 1 1 d . . . . .
O1 O 0.4282(15) 0.1956(6) 0.1078(5) 0.0207(19) Uani 1 1 d . . . . .
O2 O 0.4136(15) 0.3252(6) -0.0529(5) 0.0234(15) Uani 1 1 d . . . . .
O3 O 1.0957(14) 0.6165(5) 0.6050(5) 0.0155(14) Uani 1 1 d . . . . .
O4 O 0.7173(14) 0.7225(6) 0.6489(5) 0.0138(14) Uani 1 1 d . . . . .
O6 O 0.0221(14) 0.6875(7) 0.1407(5) 0.0214(18) Uani 1 1 d D . . . .
O5 O -0.0007(15) 0.8058(6) 0.3071(5) 0.0210(15) Uani 1 1 d . . . . .
O7 O 0.5462(14) -0.0325(6) 0.2503(5) 0.0205(15) Uani 1 1 d D . . . .
O8 O 0.970(9) 0.056(5) 0.121(3) 0.042(10) Uani 0.2 1 d . . P . .
H8A H 0.8908 -0.0128 0.0856 0.050 Uiso 0.2 1 d GR . P . .
H8B H 1.1109 0.0222 0.1618 0.050 Uiso 0.2 1 d GR . P . .
N1 N 0.8062(15) 0.3526(7) 0.2320(6) 0.0111(16) Uani 1 1 d D . . . .
C1 C 0.5207(19) 0.2920(9) 0.0480(8) 0.017(2) Uani 1 1 d . . . . .
C2 C 0.778(2) 0.3639(9) 0.1024(7) 0.0171(19) Uani 1 1 d . . . . .
H2A H 0.9373 0.3229 0.0734 0.021 Uiso 1 1 calc R . . . .
H2B H 0.7710 0.4600 0.0799 0.021 Uiso 1 1 calc R . . . .
C3 C 0.6914(19) 0.4608(8) 0.2932(7) 0.0121(18) Uani 1 1 d . . . . .
C4 C 0.8125(18) 0.4958(8) 0.4067(7) 0.0130(19) Uani 1 1 d . . . . .
H4 H 0.9666 0.4488 0.4414 0.016 Uiso 1 1 calc R . . . .
C5 C 0.6988(19) 0.6022(8) 0.4671(7) 0.0131(18) Uani 1 1 d . . . . .
C7 C 0.4705(17) 0.6717(14) 0.4165(6) 0.0162(17) Uani 1 1 d . . . . .
H7 H 0.3959 0.7412 0.4583 0.019 Uiso 1 1 calc R . . . .
C8 C 0.3484(19) 0.6395(9) 0.3029(7) 0.015(2) Uani 1 1 d . . . . .
C10 C 0.4614(19) 0.5341(8) 0.2420(7) 0.0151(19) Uani 1 1 d . . . . .
H10 H 0.3829 0.5121 0.1663 0.018 Uiso 1 1 calc R . . . .
C6 C 0.8431(18) 0.6500(12) 0.5840(6) 0.0133(18) Uani 1 1 d . . . . .
C9 C 0.1071(19) 0.7205(8) 0.2517(8) 0.0153(19) Uani 1 1 d . . . . .
H1 H 1.000(7) 0.346(13) 0.264(11) 0.070 Uiso 1 1 d D . . . .
H6 H -0.11(2) 0.753(10) 0.100(10) 0.07(4) Uiso 1 1 d D . . . .
H7A H 0.52(3) -0.068(11) 0.170(4) 0.05(4) Uiso 1 1 d D . . . .
H7B H 0.72(2) -0.067(16) 0.293(15) 0.13(8) Uiso 1 1 d D . . . .

loop_
_atom_site_aniso_label
_atom_site_aniso_U_11
_atom_site_aniso_U_22
_atom_site_aniso_U_33
_atom_site_aniso_U_23
_atom_site_aniso_U_13
_atom_site_aniso_U_12
Cu1 0.0078(5) 0.0163(4) 0.0181(4) 0.0007(7) 0.0000(4) -0.0002(8)
O1 0.013(4) 0.027(5) 0.020(3) 0.005(3) -0.004(3) -0.005(3)
O2 0.019(4) 0.030(4) 0.019(3) 0.000(3) -0.007(3) -0.008(3)
O3 0.010(3) 0.023(3) 0.013(3) -0.004(2) 0.000(3) 0.002(3)
O4 0.009(4) 0.020(3) 0.013(3) -0.003(2) 0.004(3) -0.003(3)
O6 0.016(4) 0.029(5) 0.019(3) 0.002(3) -0.001(2) 0.007(3)
O5 0.017(4) 0.018(3) 0.028(4) -0.005(3) 0.002(3) 0.010(3)
O7 0.016(4) 0.020(3) 0.024(4) 0.003(3) 0.001(3) -0.002(3)
O8 0.02(2) 0.07(3) 0.033(19) -0.024(19) 0.009(19) 0.01(2)
N1 0.007(4) 0.012(3) 0.014(4) 0.000(3) 0.001(3) 0.000(3)
C1 0.008(5) 0.021(4) 0.023(5) -0.003(4) 0.003(4) 0.001(4)
C2 0.013(5) 0.021(4) 0.018(4) -0.001(4) 0.006(4) 0.000(4)
C3 0.005(5) 0.016(4) 0.016(4) 0.000(3) 0.003(4) -0.004(4)
C4 0.006(5) 0.016(4) 0.018(4) 0.004(3) 0.002(4) 0.002(3)
C5 0.008(5) 0.017(4) 0.015(4) -0.004(3) 0.003(4) -0.004(4)
C7 0.008(4) 0.017(4) 0.025(4) -0.001(5) 0.005(3) -0.006(6)
C8 0.008(4) 0.016(6) 0.022(4) 0.004(4) 0.004(3) -0.001(4)
C10 0.009(5) 0.017(4) 0.018(4) 0.002(3) -0.002(4) -0.003(4)
C6 0.011(4) 0.014(5) 0.015(3) 0.006(4) 0.001(3) 0.005(5)
C9 0.010(5) 0.015(3) 0.020(4) 0.004(4) -0.002(4) -0.008(4)

loop_
_atom_type_symbol
_atom_type_description
_atom_type_scat_dispersion_real
_atom_type_scat_dispersion_imag
_atom_type_scat_source
C C 0.0033 0.0016 'International Tables Vol C Tables 4.2.6.8 and 6.1.1.4'
H H 0.0000 0.0000 'International Tables Vol C Tables 4.2.6.8 and 6.1.1.4'
Cu Cu 0.3201 1.2651 'International Tables Vol C Tables 4.2.6.8 and 6.1.1.4'
N N 0.0061 0.0033 'International Tables Vol C Tables 4.2.6.8 and 6.1.1.4'
O O 0.0106 0.0060 'International Tables Vol C Tables 4.2.6.8 and 6.1.1.4'

loop_
_geom_angle_atom_site_label_1
_geom_angle_atom_site_label_2
_geom_angle_atom_site_label_3
_geom_angle
_geom_angle_site_symmetry_1
_geom_angle_site_symmetry_3
_geom_angle_publ_flag
O1 Cu1 O4 89.4(3) . 2_646 ?
O1 Cu1 O7 90.0(3) . . ?
O1 Cu1 O8 80.2(9) . . ?
O1 Cu1 N1 84.0(3) . . ?
O3 Cu1 O1 171.0(3) 2_746 . ?
O3 Cu1 O4 99.3(2) 2_746 2_646 ?
O3 Cu1 O7 87.2(2) 2_746 . ?
O3 Cu1 O8 90.8(9) 2_746 . ?
O3 Cu1 N1 96.7(3) 2_746 . ?
O4 Cu1 O8 164.7(9) 2_646 . ?
O7 Cu1 O4 93.5(2) . 2_646 ?
O7 Cu1 O8 75.4(10) . . ?
O7 Cu1 N1 164.8(3) . . ?
N1 Cu1 O4 100.4(3) . 2_646 ?
N1 Cu1 O8 89.8(10) . . ?
C1 O1 Cu1 113.7(6) . . ?
C6 O3 Cu1 127.8(6) . 2_756 ?
C6 O4 Cu1 127.9(6) . 2_656 ?
C9 O6 H6 114(7) . . ?
Cu1 O7 H7A 113(7) . . ?
Cu1 O7 H7B 96(10) . . ?
H7A O7 H7B 111(10) . . ?
Cu1 O8 H8A 109.3 . . ?
Cu1 O8 H8B 109.3 . . ?
H8A O8 H8B 104.5 . . ?
Cu1 N1 H1 105(8) . . ?
C2 N1 Cu1 103.5(5) . . ?
C2 N1 H1 110(8) . . ?
C3 N1 Cu1 114.4(6) . . ?
C3 N1 C2 116.6(7) . . ?
C3 N1 H1 107(8) . . ?
O1 C1 C2 117.0(8) . . ?
O2 C1 O1 123.3(8) . . ?
O2 C1 C2 119.7(8) . . ?
N1 C2 C1 110.4(7) . . ?
N1 C2 H2A 109.6 . . ?
N1 C2 H2B 109.6 . . ?
C1 C2 H2A 109.6 . . ?
C1 C2 H2B 109.6 . . ?
H2A C2 H2B 108.1 . . ?
C4 C3 N1 119.3(8) . . ?
C10 C3 N1 121.2(7) . . ?
C10 C3 C4 119.4(8) . . ?
C3 C4 H4 120.4 . . ?
C5 C4 C3 119.3(8) . . ?
C5 C4 H4 120.4 . . ?
C4 C5 C6 119.7(8) . . ?
C7 C5 C4 120.6(8) . . ?
C7 C5 C6 119.4(8) . . ?
C5 C7 H7 119.5 . . ?
C5 C7 C8 121.0(9) . . ?
C8 C7 H7 119.5 . . ?
C7 C8 C9 118.6(8) . . ?
C10 C8 C7 118.7(8) . . ?
C10 C8 C9 122.8(8) . . ?
C3 C10 H10 119.5 . . ?
C8 C10 C3 121.0(7) . . ?
C8 C10 H10 119.5 . . ?
O3 C6 C5 115.3(8) . . ?
O4 C6 O3 125.1(8) . . ?
O4 C6 C5 119.6(8) . . ?
O6 C9 C8 113.0(8) . . ?
O5 C9 O6 124.4(9) . . ?
O5 C9 C8 122.6(8) . . ?

loop_
_geom_bond_atom_site_label_1
_geom_bond_atom_site_label_2
_geom_bond_distance
_geom_bond_site_symmetry_2
_geom_bond_publ_flag
Cu1 O1 1.956(6) . ?
Cu1 O3 1.927(6) 2_746 ?
Cu1 O4 2.262(6) 2_646 ?
Cu1 O7 1.971(6) . ?
Cu1 O8 2.59(4) . ?
Cu1 N1 2.040(7) . ?
O1 C1 1.279(11) . ?
O2 C1 1.252(10) . ?
O3 Cu1 1.927(6) 2_756 ?
O3 C6 1.275(10) . ?
O4 Cu1 2.262(6) 2_656 ?
O4 C6 1.244(11) . ?
O6 C9 1.328(10) . ?
O6 H6 0.979(8) . ?
O5 C9 1.207(11) . ?
O7 H7A 0.980(8) . ?
O7 H7B 0.980(8) . ?
O8 H8A 0.8514 . ?
O8 H8B 0.8515 . ?
N1 C2 1.479(11) . ?
N1 C3 1.421(12) . ?
N1 H1 0.979(8) . ?
C1 C2 1.511(13) . ?
C2 H2A 0.9700 . ?
C2 H2B 0.9700 . ?
C3 C4 1.404(12) . ?
C3 C10 1.401(12) . ?
C4 H4 0.9300 . ?
C4 C5 1.400(11) . ?
C5 C7 1.374(13) . ?
C5 C6 1.509(11) . ?
C7 H7 0.9300 . ?
C7 C8 1.400(11) . ?
C8 C10 1.395(12) . ?
C8 C9 1.482(12) . ?
C10 H10 0.9300 . ?

loop_
_geom_hbond_atom_site_label_D
_geom_hbond_atom_site_label_H
_geom_hbond_atom_site_label_A
_geom_hbond_distance_DH
_geom_hbond_distance_HA
_geom_hbond_distance_DA
_geom_hbond_angle_DHA
_geom_hbond_site_symmetry_A
O8 H8A O2 0.85 2.17 2.97(5) 156.5 2_645
O8 H8B O7 0.85 2.31 3.14(4) 166.8 1_655
C2 H2A O8 0.97 2.66 3.14(4) 111.3 .
N1 H1 O4 0.979(8) 2.00(8) 2.854(9) 144(10) 2_746
O6 H6 O2 0.979(8) 1.68(5) 2.617(9) 158(13) 2
O7 H7A O2 0.980(8) 1.76(5) 2.682(9) 156(10) 2_645
O7 H7B O5 0.980(8) 1.85(9) 2.736(9) 149(15) 1_645

loop_
_twin_individual_id
_twin_individual_mass_fraction_refined
_oxdiff_twin_reflns_isolated
_oxdiff_twin_reflns_overlapped
_twin_individual_twin_lattice_type
_twin_individual_twin_matrix_11
_twin_individual_twin_matrix_12
_twin_individual_twin_matrix_13
_twin_individual_twin_matrix_21
_twin_individual_twin_matrix_22
_twin_individual_twin_matrix_23
_twin_individual_twin_matrix_31
_twin_individual_twin_matrix_32
_twin_individual_twin_matrix_33
1 0.787(3) 1418 2814 ref 1.0000 0.0000 0.0000 0.0000 1.0000 0.0000 0.0000 0.0000 1.0000
2 0.213(3) 0 2814 nmt 1.0006 0.0003 -0.0004 -0.0009 -1.0001 -0.0005 -0.5944 -0.0000 -1.0004
